data_8107144
loop_
_publ_author_name
'Zhou, Wei-Hua'

_publ_section_title
;
 Crystal structure of
 2-amino-4-(2,4-dinitrophenyl)-5-oxo-4H,5H-pyrano[3,2-c]chromene-3-carbonitrile
 -- ethanol (1:1), C21H16N4O8
;
_journal_issue 4
_journal_name_full 'Zeitschrift f\"ur Kristallographie - New Crystal Structures'
_journal_page_first 1201
_journal_page_last 1202
_journal_paper_doi 10.1515/ncrs-2016-0131
_journal_volume 231
_journal_year 2016
_chemical_formula_sum 'C21 H16 N4 O8'
_chemical_formula_weight 452.38
_space_group_IT_number 2
_space_group_name_Hall '-P 1'
_space_group_name_H-M_alt 'P -1'
_symmetry_cell_setting triclinic
_symmetry_space_group_name_H-M 'P -1'
_atom_sites_solution_hydrogens geom
_atom_sites_solution_primary direct
_atom_sites_solution_secondary difmap
_cell_angle_alpha 78.182(6)
_cell_angle_beta 86.960(6)
_cell_angle_gamma 76.646(6)
_cell_formula_units_Z 2
_cell_length_a 8.3222(6)
_cell_length_b 10.8926(7)
_cell_length_c 11.6941(8)
_cell_measurement_reflns_used 2275
_cell_measurement_temperature 293(2)
_cell_measurement_theta_max 28.1290
_cell_measurement_theta_min 2.8190
_cell_volume 1009.53(12)
_computing_cell_refinement 'Bruker FRAMBO'
_computing_data_collection 'Bruker FRAMBO'
_computing_data_reduction 'Bruker SAINT'
_computing_molecular_graphics 'Bruker SHELXTL'
_computing_publication_material 'Bruker SHELXTL'
_computing_structure_refinement 'Bruker SHELXTL'
_computing_structure_solution 'Bruker SHELXTL'
_diffrn_ambient_temperature 293(2)
_diffrn_measured_fraction_theta_full 0.999
_diffrn_measured_fraction_theta_max 0.999
_diffrn_measurement_device_type 'multiwire proportional'
_diffrn_measurement_method 'phi and omega scans'
_diffrn_radiation_monochromator graphite
_diffrn_radiation_source 'fine-focus sealed tube'
_diffrn_radiation_type MoK\a
_diffrn_radiation_wavelength 0.71073
_diffrn_reflns_av_R_equivalents 0.0207
_diffrn_reflns_av_sigmaI/netI 0.0328
_diffrn_reflns_limit_h_max 9
_diffrn_reflns_limit_h_min -9
_diffrn_reflns_limit_k_max 12
_diffrn_reflns_limit_k_min -12
_diffrn_reflns_limit_l_max 13
_diffrn_reflns_limit_l_min -13
_diffrn_reflns_number 6552
_diffrn_reflns_theta_full 25.00
_diffrn_reflns_theta_max 25.00
_diffrn_reflns_theta_min 2.52
_exptl_absorpt_coefficient_mu 0.117
_exptl_absorpt_correction_T_max 0.9804
_exptl_absorpt_correction_T_min 0.9703
_exptl_absorpt_correction_type multi-scan
_exptl_absorpt_process_details SADABS
_exptl_crystal_colour yellow
_exptl_crystal_density_diffrn 1.488
_exptl_crystal_density_method 'not measured'
_exptl_crystal_description block
_exptl_crystal_F_000 468
_exptl_crystal_size_max 0.26
_exptl_crystal_size_mid 0.21
_exptl_crystal_size_min 0.17
_refine_diff_density_max 0.432
_refine_diff_density_min -0.671
_refine_diff_density_rms 0.054
_refine_ls_extinction_method none
_refine_ls_goodness_of_fit_ref 1.079
_refine_ls_hydrogen_treatment mixed
_refine_ls_matrix_type full
_refine_ls_number_parameters 287
_refine_ls_number_reflns 3537
_refine_ls_number_restraints 0
_refine_ls_restrained_S_all 1.079
_refine_ls_R_factor_all 0.0725
_refine_ls_R_factor_gt 0.0556
_refine_ls_shift/su_max 0.000
_refine_ls_shift/su_mean 0.000
_refine_ls_structure_factor_coef Fsqd
_refine_ls_weighting_details 'calc w=1/[\s^2^(Fo^2^)+(0.1102P)^2^+0.1804P] where P=(Fo^2^+2Fc^2^)/3'
_refine_ls_weighting_scheme calc
_refine_ls_wR_factor_gt 0.1657
_refine_ls_wR_factor_ref 0.1850
_reflns_number_gt 2672
_reflns_number_total 3537
_reflns_threshold_expression >2sigma(I)
_cod_data_source_file suppl_ncrs-2016-0131_suppl.cif
_cod_data_source_block a
_cod_original_sg_symbol_H-M 'P-1   '
_cod_database_code 8107144

loop_
_symmetry_equiv_pos_as_xyz
'x, y, z'
'-x, -y, -z'

loop_
_atom_site_label
_atom_site_type_symbol
_atom_site_fract_x
_atom_site_fract_y
_atom_site_fract_z
_atom_site_U_iso_or_equiv
_atom_site_adp_type
_atom_site_occupancy
_atom_site_symmetry_multiplicity
_atom_site_calc_flag
_atom_site_refinement_flags
_atom_site_disorder_assembly
_atom_site_disorder_group
C1 C 0.3438(3) 0.5312(2) 0.2636(2) 0.0349(5) Uani 1 1 d . . .
C2 C 0.4065(3) 0.6322(2) 0.20973(19) 0.0324(5) Uani 1 1 d . . .
C3 C 0.4351(3) 0.7359(2) 0.27028(19) 0.0306(5) Uani 1 1 d . . .
H3A H 0.5536 0.7338 0.2688 0.037 Uiso 1 1 calc R . .
C4 C 0.3788(3) 0.7064(2) 0.3959(2) 0.0316(5) Uani 1 1 d . . .
C5 C 0.3138(3) 0.6052(2) 0.4414(2) 0.0329(5) Uani 1 1 d . . .
C6 C 0.4053(3) 0.7910(2) 0.4705(2) 0.0413(6) Uani 1 1 d . . .
C7 C 0.4546(3) 0.6406(2) 0.0910(2) 0.0359(6) Uani 1 1 d . . .
C8 C 0.2628(3) 0.5798(2) 0.5617(2) 0.0349(5) Uani 1 1 d . . .
C9 C 0.2888(3) 0.6629(2) 0.6309(2) 0.0391(6) Uani 1 1 d . . .
C10 C 0.2474(3) 0.6468(3) 0.7487(2) 0.0477(7) Uani 1 1 d . . .
H10A H 0.2688 0.7021 0.7940 0.057 Uiso 1 1 calc R . .
C11 C 0.1743(4) 0.5473(3) 0.7966(2) 0.0532(8) Uani 1 1 d . . .
H11A H 0.1446 0.5356 0.8752 0.064 Uiso 1 1 calc R . .
C12 C 0.1440(4) 0.4637(3) 0.7293(2) 0.0536(7) Uani 1 1 d . . .
H12A H 0.0937 0.3971 0.7632 0.064 Uiso 1 1 calc R . .
C13 C 0.1881(3) 0.4789(2) 0.6122(2) 0.0450(6) Uani 1 1 d . . .
H13A H 0.1682 0.4225 0.5676 0.054 Uiso 1 1 calc R . .
C14 C 0.3421(3) 0.8698(2) 0.20880(18) 0.0299(5) Uani 1 1 d . . .
C15 C 0.1740(3) 0.8905(2) 0.1917(2) 0.0374(6) Uani 1 1 d . . .
H15A H 0.1221 0.8228 0.2174 0.045 Uiso 1 1 calc R . .
C16 C 0.0803(3) 1.0085(2) 0.1376(2) 0.0406(6) Uani 1 1 d . . .
H16A H -0.0323 1.0201 0.1261 0.049 Uiso 1 1 calc R . .
C17 C 0.1583(3) 1.1080(2) 0.1014(2) 0.0373(6) Uani 1 1 d . . .
C18 C 0.3238(3) 1.0948(2) 0.1182(2) 0.0371(6) Uani 1 1 d . . .
H18A H 0.3738 1.1641 0.0953 0.045 Uiso 1 1 calc R . .
C19 C 0.4133(3) 0.9751(2) 0.17022(19) 0.0326(5) Uani 1 1 d . . .
C20 C 0.8955(5) 0.8649(4) 0.4631(4) 0.0913(12) Uiso 1 1 d . . .
H20A H 0.9951 0.8956 0.4461 0.137 Uiso 1 1 calc R . .
H20B H 0.8053 0.9262 0.4214 0.137 Uiso 1 1 calc R . .
H20C H 0.9086 0.7838 0.4395 0.137 Uiso 1 1 calc R . .
C21 C 0.8613(5) 0.8485(4) 0.5887(3) 0.0801(10) Uiso 1 1 d . . .
H21A H 0.9557 0.7892 0.6295 0.096 Uiso 1 1 calc R . .
H21B H 0.8514 0.9308 0.6113 0.096 Uiso 1 1 calc R . .
O1 O 0.2927(2) 0.51709(15) 0.37896(14) 0.0415(5) Uani 1 1 d . . .
O2 O 0.3590(2) 0.76588(17) 0.58493(15) 0.0477(5) Uani 1 1 d . . .
O3 O 0.4667(3) 0.88233(19) 0.43831(17) 0.0612(6) Uani 1 1 d . . .
O4 O 0.6903(2) 0.8703(2) 0.1629(2) 0.0618(6) Uani 1 1 d . . .
O5 O 0.6311(3) 1.0578(2) 0.2099(3) 0.0811(8) Uani 1 1 d . . .
O6 O 0.1274(3) 1.32596(19) 0.0283(2) 0.0766(7) Uani 1 1 d . . .
O7 O -0.0747(3) 1.2402(2) 0.0089(2) 0.0765(7) Uani 1 1 d . . .
O8 O 0.7203(3) 0.8034(2) 0.6267(2) 0.0691(6) Uiso 1 1 d . . .
N1 N 0.3195(3) 0.4339(2) 0.21952(19) 0.0487(6) Uani 1 1 d . . .
H1A H 0.3450 0.4302 0.1479 0.058 Uiso 1 1 calc R . .
H1B H 0.2784 0.3745 0.2626 0.058 Uiso 1 1 calc R . .
N2 N 0.4942(3) 0.6509(2) -0.0053(2) 0.0526(6) Uani 1 1 d . . .
N3 N 0.5920(3) 0.9663(2) 0.1823(2) 0.0463(6) Uani 1 1 d . . .
N4 N 0.0639(3) 1.2339(2) 0.0412(2) 0.0484(6) Uani 1 1 d . . .
H8B H 0.615(7) 0.857(5) 0.588(4) 0.142(18) Uiso 1 1 d . . .

loop_
_atom_site_aniso_label
_atom_site_aniso_U_11
_atom_site_aniso_U_22
_atom_site_aniso_U_33
_atom_site_aniso_U_23
_atom_site_aniso_U_13
_atom_site_aniso_U_12
C1 0.0425(13) 0.0357(12) 0.0269(12) -0.0081(10) 0.0059(10) -0.0094(10)
C2 0.0383(12) 0.0304(11) 0.0290(12) -0.0076(9) 0.0052(9) -0.0085(9)
C3 0.0347(12) 0.0294(11) 0.0274(12) -0.0037(9) 0.0006(9) -0.0086(9)
C4 0.0352(12) 0.0307(11) 0.0289(12) -0.0074(9) -0.0033(9) -0.0057(9)
C5 0.0368(13) 0.0313(11) 0.0296(12) -0.0079(9) -0.0004(9) -0.0037(9)
C6 0.0515(15) 0.0429(14) 0.0328(14) -0.0106(11) -0.0036(11) -0.0136(12)
C7 0.0462(14) 0.0291(11) 0.0339(14) -0.0071(10) 0.0040(10) -0.0114(10)
C8 0.0353(12) 0.0343(12) 0.0299(13) -0.0023(10) 0.0014(9) -0.0018(9)
C9 0.0410(14) 0.0404(13) 0.0314(13) -0.0058(11) -0.0004(10) -0.0015(10)
C10 0.0565(17) 0.0510(15) 0.0293(14) -0.0083(12) -0.0004(11) 0.0008(12)
C11 0.0621(18) 0.0537(16) 0.0301(14) -0.0003(13) 0.0095(12) 0.0053(13)
C12 0.0592(18) 0.0495(15) 0.0415(16) 0.0065(13) 0.0127(13) -0.0074(13)
C13 0.0516(16) 0.0426(14) 0.0373(14) -0.0032(11) 0.0059(11) -0.0094(11)
C14 0.0368(13) 0.0306(11) 0.0243(11) -0.0086(9) 0.0030(9) -0.0094(9)
C15 0.0409(14) 0.0351(12) 0.0385(14) -0.0047(10) 0.0011(10) -0.0156(10)
C16 0.0363(13) 0.0456(14) 0.0400(14) -0.0091(11) -0.0044(10) -0.0080(11)
C17 0.0479(15) 0.0314(12) 0.0298(13) -0.0055(10) 0.0005(10) -0.0041(10)
C18 0.0470(15) 0.0309(12) 0.0343(13) -0.0047(10) 0.0048(10) -0.0130(10)
C19 0.0341(13) 0.0345(12) 0.0297(12) -0.0052(10) 0.0017(9) -0.0103(9)
O1 0.0628(11) 0.0384(9) 0.0304(9) -0.0118(7) 0.0124(8) -0.0241(8)
O2 0.0689(13) 0.0493(10) 0.0301(10) -0.0117(8) 0.0008(8) -0.0209(9)
O3 0.0953(16) 0.0601(12) 0.0448(12) -0.0152(9) 0.0001(10) -0.0466(12)
O4 0.0420(11) 0.0598(12) 0.0779(15) -0.0093(11) 0.0156(10) -0.0073(9)
O5 0.0639(15) 0.0584(13) 0.130(2) -0.0164(13) -0.0187(14) -0.0310(11)
O6 0.0726(15) 0.0368(11) 0.105(2) 0.0116(11) 0.0055(13) -0.0060(10)
O7 0.0742(16) 0.0583(13) 0.0890(18) -0.0128(12) -0.0365(13) 0.0080(11)
N1 0.0795(16) 0.0439(12) 0.0329(12) -0.0140(9) 0.0164(11) -0.0327(11)
N2 0.0769(17) 0.0512(13) 0.0353(13) -0.0117(10) 0.0154(11) -0.0264(12)
N3 0.0414(13) 0.0441(12) 0.0525(14) 0.0021(10) 0.0008(10) -0.0182(10)
N4 0.0553(15) 0.0424(13) 0.0403(13) -0.0075(10) -0.0007(10) 0.0027(11)

loop_
_atom_type_symbol
_atom_type_description
_atom_type_scat_dispersion_real
_atom_type_scat_dispersion_imag
_atom_type_scat_source
C C 0.0033 0.0016 'International Tables Vol C Tables 4.2.6.8 and 6.1.1.4'
H H 0.0000 0.0000 'International Tables Vol C Tables 4.2.6.8 and 6.1.1.4'
N N 0.0061 0.0033 'International Tables Vol C Tables 4.2.6.8 and 6.1.1.4'
O O 0.0106 0.0060 'International Tables Vol C Tables 4.2.6.8 and 6.1.1.4'

loop_
_geom_angle_atom_site_label_1
_geom_angle_atom_site_label_2
_geom_angle_atom_site_label_3
_geom_angle
_geom_angle_site_symmetry_1
_geom_angle_site_symmetry_3
N1 C1 C2 128.3(2) . .
N1 C1 O1 109.55(19) . .
C2 C1 O1 122.1(2) . .
C1 C2 C7 118.8(2) . .
C1 C2 C3 123.9(2) . .
C7 C2 C3 117.32(18) . .
C4 C3 C2 108.29(17) . .
C4 C3 C14 110.69(17) . .
C2 C3 C14 111.13(18) . .
C4 C3 H3A 108.9 . .
C2 C3 H3A 108.9 . .
C14 C3 H3A 108.9 . .
C5 C4 C6 119.6(2) . .
C5 C4 C3 123.8(2) . .
C6 C4 C3 116.59(19) . .
C4 C5 O1 123.4(2) . .
C4 C5 C8 122.1(2) . .
O1 C5 C8 114.53(19) . .
O3 C6 O2 117.4(2) . .
O3 C6 C4 124.4(2) . .
O2 C6 C4 118.2(2) . .
N2 C7 C2 178.0(2) . .
C9 C8 C13 118.6(2) . .
C9 C8 C5 117.0(2) . .
C13 C8 C5 124.4(2) . .
O2 C9 C10 116.7(2) . .
O2 C9 C8 121.1(2) . .
C10 C9 C8 122.2(2) . .
C11 C10 C9 118.3(3) . .
C11 C10 H10A 120.8 . .
C9 C10 H10A 120.8 . .
C10 C11 C12 120.9(2) . .
C10 C11 H11A 119.6 . .
C12 C11 H11A 119.6 . .
C13 C12 C11 120.6(3) . .
C13 C12 H12A 119.7 . .
C11 C12 H12A 119.7 . .
C12 C13 C8 119.4(3) . .
C12 C13 H13A 120.3 . .
C8 C13 H13A 120.3 . .
C15 C14 C19 116.5(2) . .
C15 C14 C3 118.55(19) . .
C19 C14 C3 125.0(2) . .
C16 C15 C14 122.4(2) . .
C16 C15 H15A 118.8 . .
C14 C15 H15A 118.8 . .
C17 C16 C15 118.1(2) . .
C17 C16 H16A 120.9 . .
C15 C16 H16A 120.9 . .
C18 C17 C16 122.5(2) . .
C18 C17 N4 117.7(2) . .
C16 C17 N4 119.8(2) . .
C17 C18 C19 117.6(2) . .
C17 C18 H18A 121.2 . .
C19 C18 H18A 121.2 . .
C18 C19 C14 122.9(2) . .
C18 C19 N3 114.89(19) . .
C14 C19 N3 122.17(19) . .
C21 C20 H20A 109.5 . .
C21 C20 H20B 109.5 . .
H20A C20 H20B 109.5 . .
C21 C20 H20C 109.5 . .
H20A C20 H20C 109.5 . .
H20B C20 H20C 109.5 . .
O8 C21 C20 116.0(3) . .
O8 C21 H21A 108.3 . .
C20 C21 H21A 108.3 . .
O8 C21 H21B 108.3 . .
C20 C21 H21B 108.3 . .
H21A C21 H21B 107.4 . .
C5 O1 C1 118.52(17) . .
C6 O2 C9 121.97(19) . .
C21 O8 H8B 115(3) . .
C1 N1 H1A 120.0 . .
C1 N1 H1B 120.0 . .
H1A N1 H1B 120.0 . .
O4 N3 O5 124.4(2) . .
O4 N3 C19 118.7(2) . .
O5 N3 C19 116.9(2) . .
O6 N4 O7 123.8(2) . .
O6 N4 C17 118.5(2) . .
O7 N4 C17 117.7(2) . .

loop_
_geom_bond_atom_site_label_1
_geom_bond_atom_site_label_2
_geom_bond_distance
_geom_bond_site_symmetry_2
C1 N1 1.329(3) .
C1 C2 1.351(3) .
C1 O1 1.381(3) .
C2 C7 1.415(3) .
C2 C3 1.518(3) .
C3 C4 1.512(3) .
C3 C14 1.533(3) .
C3 H3A 0.9800 .
C4 C5 1.340(3) .
C4 C6 1.450(3) .
C5 O1 1.365(3) .
C5 C8 1.438(3) .
C6 O3 1.205(3) .
C6 O2 1.363(3) .
C7 N2 1.147(3) .
C8 C9 1.389(3) .
C8 C13 1.398(3) .
C9 O2 1.382(3) .
C9 C10 1.388(3) .
C10 C11 1.370(4) .
C10 H10A 0.9300 .
C11 C12 1.390(4) .
C11 H11A 0.9300 .
C12 C13 1.385(4) .
C12 H12A 0.9300 .
C13 H13A 0.9300 .
C14 C15 1.383(3) .
C14 C19 1.395(3) .
C15 C16 1.384(3) .
C15 H15A 0.9300 .
C16 C17 1.372(3) .
C16 H16A 0.9300 .
C17 C18 1.372(4) .
C17 N4 1.469(3) .
C18 C19 1.379(3) .
C18 H18A 0.9300 .
C19 N3 1.480(3) .
C20 C21 1.463(5) .
C20 H20A 0.9600 .
C20 H20B 0.9600 .
C20 H20C 0.9600 .
C21 O8 1.392(4) .
C21 H21A 0.9700 .
C21 H21B 0.9700 .
O4 N3 1.224(3) .
O5 N3 1.223(3) .
O6 N4 1.217(3) .
O7 N4 1.216(3) .
O8 H8B 1.01(5) .
N1 H1A 0.8600 .
N1 H1B 0.8600 .
